data_4024492
loop_
_publ_author_name
'Shinsuke Komagawa'
'Kouhei Takeuchi'
'Ikuo Sotome'
'Isao Azumaya'
'Hyuma Masu'
'Ryu Yamasaki'
'Shinichi Saito'

_publ_contact_author_address
;Department of Chemistry, 
Faculty of Science Tokyo University of Science
1-3 Kagurazaka,Shinjuku, Tokyo 162-8601, JAPAN
;
_publ_contact_author_email ssaito@rs.kagu.tus.ac.jp
_publ_contact_author_fax +81-3-3235-2214
_publ_contact_author_name 'Shinichi Saito'
_publ_contact_author_phone +81-3-5228-8715
_publ_section_title
;
Synthesis of Vinylcycloheptadienes by the Nickel-Catalyzed Three-Component
[3 + 2 + 2] Cocyclization. Application to the Synthesis of Polycyclic
Compounds
;
_journal_name_full 'Journal of Organic Chemistry'
_journal_page_first 3323
_journal_page_last 3329
_journal_paper_doi 10.1021/jo900189g
_journal_volume 74
_journal_year 2009
_chemical_formula_sum 'C24 H22 O4'
_chemical_formula_weight 374.42
_chemical_name_systematic
;
 ?
;
_space_group_IT_number 14
_symmetry_cell_setting monoclinic
_symmetry_space_group_name_Hall '-P 2yn'
_symmetry_space_group_name_H-M 'P 1 21/n 1'
_atom_sites_solution_hydrogens geom
_atom_sites_solution_primary direct
_atom_sites_solution_secondary difmap
_audit_creation_method SHELXL-97
_cell_angle_alpha 90.00
_cell_angle_beta 93.669(3)
_cell_angle_gamma 90.00
_cell_formula_units_Z 4
_cell_length_a 8.319(3)
_cell_length_b 15.649(5)
_cell_length_c 14.325(4)
_cell_measurement_reflns_used 2446
_cell_measurement_temperature 120
_cell_measurement_theta_max 26.41
_cell_measurement_theta_min 2.76
_cell_volume 1861.1(10)
_computing_cell_refinement 'Bruker SMART'
_computing_data_collection 'Bruker SMART'
_computing_data_reduction 'Bruker SAINT'
_computing_molecular_graphics 'Bruker SHELXTL'
_computing_publication_material 'Bruker SHELXTL'
_computing_structure_refinement 'SHELXL-97 (Sheldrick, 1997)'
_computing_structure_solution 'SHELXS-97 (Sheldrick, 1990)'
_diffrn_ambient_temperature 120
_diffrn_measured_fraction_theta_full 0.998
_diffrn_measured_fraction_theta_max 0.934
_diffrn_measurement_device_type 'Bruker ApexII CCD area detector'
_diffrn_measurement_method 'phi and omega scans'
_diffrn_radiation_monochromator graphite
_diffrn_radiation_source 'fine-focus sealed tube'
_diffrn_radiation_type MoK\a
_diffrn_radiation_wavelength 0.71073
_diffrn_reflns_av_R_equivalents 0.0227
_diffrn_reflns_av_sigmaI/netI 0.0332
_diffrn_reflns_limit_h_max 9
_diffrn_reflns_limit_h_min -10
_diffrn_reflns_limit_k_max 7
_diffrn_reflns_limit_k_min -19
_diffrn_reflns_limit_l_max 17
_diffrn_reflns_limit_l_min -18
_diffrn_reflns_number 8997
_diffrn_reflns_theta_full 25.00
_diffrn_reflns_theta_max 26.98
_diffrn_reflns_theta_min 1.93
_exptl_absorpt_coefficient_mu 0.090
_exptl_absorpt_correction_T_max 0.9910
_exptl_absorpt_correction_T_min 0.9734
_exptl_absorpt_correction_type empirical
_exptl_absorpt_process_details 'SADABS Sheldrick 1997'
_exptl_crystal_colour orange
_exptl_crystal_density_diffrn 1.336
_exptl_crystal_density_method 'not measured'
_exptl_crystal_description prismatic
_exptl_crystal_F_000 792
_exptl_crystal_size_max 0.30
_exptl_crystal_size_mid 0.10
_exptl_crystal_size_min 0.10
_refine_diff_density_max 0.676
_refine_diff_density_min -0.166
_refine_diff_density_rms 0.042
_refine_ls_extinction_method none
_refine_ls_goodness_of_fit_ref 0.821
_refine_ls_hydrogen_treatment constr
_refine_ls_matrix_type full
_refine_ls_number_parameters 255
_refine_ls_number_reflns 3788
_refine_ls_number_restraints 0
_refine_ls_restrained_S_all 0.821
_refine_ls_R_factor_all 0.0603
_refine_ls_R_factor_gt 0.0419
_refine_ls_shift/su_max 0.000
_refine_ls_shift/su_mean 0.000
_refine_ls_structure_factor_coef Fsqd
_refine_ls_weighting_details 'calc w=1/[\s^2^(Fo^2^)+(0.1000P)^2^+0.9119P] where P=(Fo^2^+2Fc^2^)/3'
_refine_ls_weighting_scheme calc
_refine_ls_wR_factor_gt 0.1197
_refine_ls_wR_factor_ref 0.1382
_reflns_number_gt 2840
_reflns_number_total 3788
_reflns_threshold_expression >2sigma(I)
_cod_data_source_file jo900189g_si_002.cif
_cod_data_source_block a0802081kka(16d)
_cod_depositor_comments
;
The following automatic conversions were performed:
'_symmetry_cell_setting' value 'Monoclinic' changed to 'monoclinic'
according to '/home/saulius/struct/CIF-dictionaries/cif_core.dic'
dictionary named 'cif_core.dic' version 2.4.1 from 2010-06-29.

Automatic conversion script
Id: cif_fix_enum 1527 2010-12-29 10:47:43Z saulius 
;
_cod_original_sg_symbol_H-M P2(1)/n
_cod_database_code 4024492

loop_
_symmetry_equiv_pos_as_xyz
'x, y, z'
'-x+1/2, y+1/2, -z+1/2'
'-x, -y, -z'
'x-1/2, -y-1/2, z-1/2'

loop_
_atom_site_label
_atom_site_type_symbol
_atom_site_fract_x
_atom_site_fract_y
_atom_site_fract_z
_atom_site_U_iso_or_equiv
_atom_site_adp_type
_atom_site_occupancy
_atom_site_symmetry_multiplicity
_atom_site_calc_flag
_atom_site_refinement_flags
_atom_site_disorder_assembly
_atom_site_disorder_group
O1 O 0.91473(14) -0.11312(7) 0.07710(9) 0.0278(3) Uani 1 1 d . . .
C13 C 0.63330(19) 0.04519(10) 0.13901(11) 0.0196(3) Uani 1 1 d . . .
O2 O 0.35088(14) 0.03154(8) 0.14092(9) 0.0325(3) Uani 1 1 d . . .
O4 O 0.71488(15) 0.04629(8) 0.48338(8) 0.0291(3) Uani 1 1 d . . .
O3 O 0.51131(16) 0.14075(8) 0.47181(8) 0.0310(3) Uani 1 1 d . . .
C5 C 0.78448(19) -0.08173(10) 0.09251(11) 0.0212(4) Uani 1 1 d . . .
C15 C 0.7714(2) 0.18901(10) 0.16025(11) 0.0221(4) Uani 1 1 d . . .
C10 C 0.3436(2) -0.14234(11) 0.08705(11) 0.0242(4) Uani 1 1 d . . .
H10 H 0.2428 -0.1166 0.0972 0.029 Uiso 1 1 calc R . .
C11 C 0.48551(19) -0.09467(10) 0.09883(10) 0.0206(3) Uani 1 1 d . . .
C8 C 0.4982(2) -0.26527(11) 0.04629(12) 0.0271(4) Uani 1 1 d . . .
H8 H 0.5025 -0.3239 0.0292 0.032 Uiso 1 1 calc R . .
C6 C 0.6337(2) -0.13262(10) 0.08302(11) 0.0213(4) Uani 1 1 d . . .
C9 C 0.3509(2) -0.22749(11) 0.06040(12) 0.0269(4) Uani 1 1 d . . .
H9 H 0.2546 -0.2600 0.0518 0.032 Uiso 1 1 calc R . .
C4 C 0.77444(19) 0.00921(10) 0.12157(11) 0.0201(3) Uani 1 1 d . . .
C12 C 0.47905(19) -0.00341(11) 0.12767(11) 0.0219(4) Uani 1 1 d . . .
C14 C 0.61845(19) 0.13680(10) 0.16861(11) 0.0203(3) Uani 1 1 d . . .
H14 H 0.5315 0.1637 0.1271 0.024 Uiso 1 1 calc R . .
C21 C 0.6330(2) 0.09127(11) 0.33419(11) 0.0229(4) Uani 1 1 d . . .
H21 H 0.6968 0.0454 0.3137 0.027 Uiso 1 1 calc R . .
C22 C 0.6095(2) 0.09699(10) 0.43438(12) 0.0240(4) Uani 1 1 d . . .
C19 C 0.4667(2) 0.22099(10) 0.28952(12) 0.0242(4) Uani 1 1 d . . .
H19A H 0.5042 0.2449 0.3511 0.029 Uiso 1 1 calc R . .
H19B H 0.3552 0.2003 0.2947 0.029 Uiso 1 1 calc R . .
C20 C 0.57132(19) 0.14579(10) 0.26916(11) 0.0212(4) Uani 1 1 d . . .
C2 C 0.9132(2) 0.15196(11) 0.14626(11) 0.0232(4) Uani 1 1 d . . .
C3 C 0.92939(19) 0.05783(10) 0.12911(12) 0.0244(4) Uani 1 1 d . . .
H3A H 0.9845 0.0497 0.0705 0.029 Uiso 1 1 calc R . .
H3B H 0.9993 0.0330 0.1807 0.029 Uiso 1 1 calc R . .
C1 C 1.0695(2) 0.20074(12) 0.14441(13) 0.0290(4) Uani 1 1 d . . .
H1A H 1.0660 0.2380 0.0893 0.044 Uiso 1 1 calc R . .
H1B H 1.1592 0.1604 0.1416 0.044 Uiso 1 1 calc R . .
H1C H 1.0849 0.2355 0.2012 0.044 Uiso 1 1 calc R . .
C16 C 0.7556(2) 0.28171(11) 0.17108(12) 0.0273(4) Uani 1 1 d . . .
H16 H 0.8491 0.3143 0.1606 0.033 Uiso 1 1 calc R . .
C17 C 0.6267(2) 0.32635(11) 0.19375(12) 0.0282(4) Uani 1 1 d . . .
H17 H 0.6393 0.3867 0.1954 0.034 Uiso 1 1 calc R . .
C18 C 0.4634(2) 0.29304(11) 0.21711(12) 0.0265(4) Uani 1 1 d . . .
H18A H 0.4062 0.2723 0.1588 0.032 Uiso 1 1 calc R . .
H18B H 0.4002 0.3412 0.2406 0.032 Uiso 1 1 calc R . .
C7 C 0.6389(2) -0.21832(11) 0.05683(12) 0.0260(4) Uani 1 1 d . . .
H7 H 0.7392 -0.2444 0.0462 0.031 Uiso 1 1 calc R . .
C23 C 0.7032(3) 0.04718(12) 0.58400(12) 0.0328(4) Uani 1 1 d . . .
H23A H 0.5912 0.0353 0.5996 0.039 Uiso 1 1 calc R . .
H23B H 0.7352 0.1038 0.6098 0.039 Uiso 1 1 calc R . .
C24 C 0.8147(3) -0.02091(14) 0.62440(15) 0.0446(5) Uani 1 1 d . . .
H24A H 0.7816 -0.0766 0.5985 0.067 Uiso 1 1 calc R . .
H24B H 0.8100 -0.0220 0.6926 0.067 Uiso 1 1 calc R . .
H24C H 0.9251 -0.0085 0.6085 0.067 Uiso 1 1 calc R . .

loop_
_atom_site_aniso_label
_atom_site_aniso_U_11
_atom_site_aniso_U_22
_atom_site_aniso_U_33
_atom_site_aniso_U_23
_atom_site_aniso_U_13
_atom_site_aniso_U_12
O1 0.0215(6) 0.0260(6) 0.0364(7) 0.0015(5) 0.0058(5) 0.0036(5)
C13 0.0193(8) 0.0234(8) 0.0160(7) 0.0015(6) 0.0008(6) -0.0015(6)
O2 0.0183(6) 0.0304(7) 0.0492(8) -0.0064(6) 0.0054(5) 0.0017(5)
O4 0.0337(7) 0.0304(7) 0.0227(6) 0.0041(5) -0.0028(5) 0.0022(5)
O3 0.0379(8) 0.0306(7) 0.0249(6) -0.0006(5) 0.0049(5) 0.0026(6)
C5 0.0206(8) 0.0238(8) 0.0194(8) 0.0043(6) 0.0018(6) 0.0019(7)
C15 0.0220(9) 0.0249(8) 0.0193(8) 0.0028(6) 0.0001(6) -0.0025(7)
C10 0.0205(9) 0.0286(9) 0.0236(8) 0.0027(7) 0.0021(7) -0.0023(7)
C11 0.0208(8) 0.0240(8) 0.0170(8) 0.0014(6) 0.0020(6) -0.0009(7)
C8 0.0316(10) 0.0230(8) 0.0269(9) 0.0002(7) 0.0044(7) -0.0025(7)
C6 0.0224(9) 0.0237(8) 0.0177(8) 0.0036(6) 0.0008(6) -0.0009(7)
C9 0.0281(9) 0.0284(9) 0.0243(9) 0.0014(7) 0.0018(7) -0.0089(8)
C4 0.0197(8) 0.0231(8) 0.0174(8) 0.0031(6) -0.0002(6) -0.0002(7)
C12 0.0206(8) 0.0237(8) 0.0214(8) 0.0012(6) 0.0009(6) 0.0004(7)
C14 0.0179(8) 0.0206(8) 0.0223(8) 0.0018(6) 0.0001(6) 0.0010(6)
C21 0.0229(9) 0.0211(8) 0.0246(9) -0.0006(6) 0.0022(7) 0.0004(7)
C22 0.0264(9) 0.0189(8) 0.0264(9) 0.0015(7) -0.0005(7) -0.0041(7)
C19 0.0229(9) 0.0248(9) 0.0247(9) -0.0010(7) 0.0008(7) 0.0021(7)
C20 0.0180(8) 0.0214(8) 0.0241(8) -0.0011(6) 0.0009(6) -0.0031(6)
C2 0.0207(8) 0.0287(9) 0.0200(8) 0.0037(7) -0.0004(6) -0.0025(7)
C3 0.0179(8) 0.0253(9) 0.0303(9) 0.0018(7) 0.0028(7) 0.0007(7)
C1 0.0206(9) 0.0289(9) 0.0375(10) 0.0016(8) 0.0019(7) -0.0039(7)
C16 0.0269(9) 0.0246(9) 0.0300(9) 0.0025(7) -0.0005(7) -0.0059(7)
C17 0.0331(10) 0.0206(8) 0.0307(9) 0.0006(7) -0.0004(7) -0.0006(7)
C18 0.0278(9) 0.0235(9) 0.0279(9) -0.0001(7) -0.0006(7) 0.0054(7)
C7 0.0260(9) 0.0259(9) 0.0264(9) 0.0026(7) 0.0031(7) 0.0021(7)
C23 0.0469(12) 0.0296(10) 0.0209(9) 0.0016(7) -0.0051(8) -0.0089(8)
C24 0.0513(13) 0.0463(12) 0.0345(11) 0.0108(9) -0.0106(9) -0.0002(10)

loop_
_atom_type_symbol
_atom_type_description
_atom_type_scat_dispersion_real
_atom_type_scat_dispersion_imag
_atom_type_scat_source
C C 0.0033 0.0016 'International Tables Vol C Tables 4.2.6.8 and 6.1.1.4'
H H 0.0000 0.0000 'International Tables Vol C Tables 4.2.6.8 and 6.1.1.4'
O O 0.0106 0.0060 'International Tables Vol C Tables 4.2.6.8 and 6.1.1.4'

loop_
_geom_angle_atom_site_label_1
_geom_angle_atom_site_label_2
_geom_angle_atom_site_label_3
_geom_angle
_geom_angle_site_symmetry_1
_geom_angle_site_symmetry_3
_geom_angle_publ_flag
C4 C13 C12 121.56(15) . . ?
C4 C13 C14 122.85(15) . . ?
C12 C13 C14 115.57(14) . . ?
C22 O4 C23 115.46(14) . . ?
O1 C5 C6 121.42(15) . . ?
O1 C5 C4 120.10(15) . . ?
C6 C5 C4 118.48(14) . . ?
C2 C15 C16 121.96(16) . . ?
C2 C15 C14 121.81(15) . . ?
C16 C15 C14 116.21(14) . . ?
C9 C10 C11 119.62(16) . . ?
C9 C10 H10 120.2 . . ?
C11 C10 H10 120.2 . . ?
C10 C11 C6 119.98(15) . . ?
C10 C11 C12 120.04(15) . . ?
C6 C11 C12 119.98(14) . . ?
C7 C8 C9 120.50(16) . . ?
C7 C8 H8 119.8 . . ?
C9 C8 H8 119.8 . . ?
C7 C6 C11 119.65(15) . . ?
C7 C6 C5 120.00(15) . . ?
C11 C6 C5 120.34(15) . . ?
C8 C9 C10 120.23(16) . . ?
C8 C9 H9 119.9 . . ?
C10 C9 H9 119.9 . . ?
C13 C4 C5 121.33(15) . . ?
C13 C4 C3 122.31(15) . . ?
C5 C4 C3 116.35(14) . . ?
O2 C12 C11 121.27(15) . . ?
O2 C12 C13 120.48(15) . . ?
C11 C12 C13 118.25(14) . . ?
C13 C14 C15 113.92(13) . . ?
C13 C14 C20 112.69(13) . . ?
C15 C14 C20 106.95(13) . . ?
C13 C14 H14 107.7 . . ?
C15 C14 H14 107.7 . . ?
C20 C14 H14 107.7 . . ?
C20 C21 C22 124.98(15) . . ?
C20 C21 H21 117.5 . . ?
C22 C21 H21 117.5 . . ?
O3 C22 O4 122.36(15) . . ?
O3 C22 C21 127.01(16) . . ?
O4 C22 C21 110.63(14) . . ?
C20 C19 C18 115.50(14) . . ?
C20 C19 H19A 108.4 . . ?
C18 C19 H19A 108.4 . . ?
C20 C19 H19B 108.4 . . ?
C18 C19 H19B 108.4 . . ?
H19A C19 H19B 107.5 . . ?
C21 C20 C19 124.33(15) . . ?
C21 C20 C14 119.20(15) . . ?
C19 C20 C14 116.29(14) . . ?
C15 C2 C3 122.53(15) . . ?
C15 C2 C1 123.44(16) . . ?
C3 C2 C1 114.03(15) . . ?
C4 C3 C2 115.19(14) . . ?
C4 C3 H3A 108.5 . . ?
C2 C3 H3A 108.5 . . ?
C4 C3 H3B 108.5 . . ?
C2 C3 H3B 108.5 . . ?
H3A C3 H3B 107.5 . . ?
C2 C1 H1A 109.5 . . ?
C2 C1 H1B 109.5 . . ?
H1A C1 H1B 109.5 . . ?
C2 C1 H1C 109.5 . . ?
H1A C1 H1C 109.5 . . ?
H1B C1 H1C 109.5 . . ?
C17 C16 C15 128.42(16) . . ?
C17 C16 H16 115.8 . . ?
C15 C16 H16 115.8 . . ?
C16 C17 C18 128.27(16) . . ?
C16 C17 H17 115.9 . . ?
C18 C17 H17 115.9 . . ?
C17 C18 C19 115.24(14) . . ?
C17 C18 H18A 108.5 . . ?
C19 C18 H18A 108.5 . . ?
C17 C18 H18B 108.5 . . ?
C19 C18 H18B 108.5 . . ?
H18A C18 H18B 107.5 . . ?
C8 C7 C6 120.01(16) . . ?
C8 C7 H7 120.0 . . ?
C6 C7 H7 120.0 . . ?
O4 C23 C24 107.26(16) . . ?
O4 C23 H23A 110.3 . . ?
C24 C23 H23A 110.3 . . ?
O4 C23 H23B 110.3 . . ?
C24 C23 H23B 110.3 . . ?
H23A C23 H23B 108.5 . . ?
C23 C24 H24A 109.5 . . ?
C23 C24 H24B 109.5 . . ?
H24A C24 H24B 109.5 . . ?
C23 C24 H24C 109.5 . . ?
H24A C24 H24C 109.5 . . ?
H24B C24 H24C 109.5 . . ?

loop_
_geom_bond_atom_site_label_1
_geom_bond_atom_site_label_2
_geom_bond_distance
_geom_bond_site_symmetry_2
_geom_bond_publ_flag
O1 C5 1.223(2) . ?
C13 C4 1.340(2) . ?
C13 C12 1.492(2) . ?
C13 C14 1.502(2) . ?
O2 C12 1.224(2) . ?
O4 C22 1.346(2) . ?
O4 C23 1.451(2) . ?
O3 C22 1.217(2) . ?
C5 C6 1.485(2) . ?
C5 C4 1.487(2) . ?
C15 C2 1.341(2) . ?
C15 C16 1.466(2) . ?
C15 C14 1.523(2) . ?
C10 C9 1.388(2) . ?
C10 C11 1.397(2) . ?
C10 H10 0.9500 . ?
C11 C6 1.400(2) . ?
C11 C12 1.489(2) . ?
C8 C7 1.382(2) . ?
C8 C9 1.387(3) . ?
C8 H8 0.9500 . ?
C6 C7 1.394(2) . ?
C9 H9 0.9500 . ?
C4 C3 1.495(2) . ?
C14 C20 1.523(2) . ?
C14 H14 1.0000 . ?
C21 C20 1.341(2) . ?
C21 C22 1.464(2) . ?
C21 H21 0.9500 . ?
C19 C20 1.503(2) . ?
C19 C18 1.531(2) . ?
C19 H19A 0.9900 . ?
C19 H19B 0.9900 . ?
C2 C3 1.501(2) . ?
C2 C1 1.510(2) . ?
C3 H3A 0.9900 . ?
C3 H3B 0.9900 . ?
C1 H1A 0.9800 . ?
C1 H1B 0.9800 . ?
C1 H1C 0.9800 . ?
C16 C17 1.337(3) . ?
C16 H16 0.9500 . ?
C17 C18 1.512(3) . ?
C17 H17 0.9500 . ?
C18 H18A 0.9900 . ?
C18 H18B 0.9900 . ?
C7 H7 0.9500 . ?
C23 C24 1.504(3) . ?
C23 H23A 0.9900 . ?
C23 H23B 0.9900 . ?
C24 H24A 0.9800 . ?
C24 H24B 0.9800 . ?
C24 H24C 0.9800 . ?
